data_4065158
loop_
_publ_author_name
'Schafer, Daniel F.'
'Wolczanski, Peter T.'
'Lobkovsky, Emil B.'

_publ_section_title
;
 Reactivity Studies of (tBu3SiNH)(tBu3SiN&#x2550;)2WH Including Anionic
 Derivatives Featuring the Tris-tri-tert-butylsilylimide Tungsten Core
;
_journal_issue 24
_journal_name_full Organometallics
_journal_page_first 6539
_journal_paper_doi 10.1021/om200597z
_journal_volume 30
_journal_year 2011
_chemical_formula_sum 'C48 H111 K N3 O3 Si3 W'
_chemical_formula_weight 1085.62
_chemical_name_systematic
; 
 ? 
;
_space_group_IT_number 14
_symmetry_cell_setting monoclinic
_symmetry_space_group_name_Hall '-P 2yn'
_symmetry_space_group_name_H-M 'P 1 21/n 1'
_atom_sites_solution_hydrogens 'H1 from diff. map, rest geom.'
_atom_sites_solution_primary direct
_atom_sites_solution_secondary difmap
_audit_creation_method SHELXL
_cell_angle_alpha 90.00
_cell_angle_beta 95.6070(10)
_cell_angle_gamma 90.00
_cell_formula_units_Z 4
_cell_length_a 13.2546(2)
_cell_length_b 22.01670(10)
_cell_length_c 20.8776(3)
_cell_measurement_temperature 165(1)
_cell_volume 6063.40(13)
_computing_cell_refinement SMART
_computing_data_collection SMART
_computing_data_reduction SAINT
_computing_molecular_graphics XP
_computing_publication_material XCIF
_computing_structure_refinement 'SHELXL-93 (Sheldrick, 1993)'
_computing_structure_solution 'SHELXS-86 (Sheldrick, 1990)'
_diffrn_ambient_temperature 165(1)
_diffrn_measurement_device SMART
_diffrn_measurement_method \w-scan
_diffrn_radiation_monochromator graphite
_diffrn_radiation_source 'fine-focus sealed tube'
_diffrn_radiation_type MoK\a
_diffrn_radiation_wavelength 0.71073
_diffrn_reflns_av_R_equivalents 0.0486
_diffrn_reflns_av_sigmaI/netI 0.0645
_diffrn_reflns_limit_h_max 368
_diffrn_reflns_limit_h_min -16
_diffrn_reflns_limit_k_max 29
_diffrn_reflns_limit_k_min -12
_diffrn_reflns_limit_l_max 27
_diffrn_reflns_limit_l_min -27
_diffrn_reflns_number 35914
_diffrn_reflns_theta_max 28.41
_diffrn_reflns_theta_min 1.35
_exptl_absorpt_coefficient_mu 2.069
_exptl_absorpt_correction_T_max 0.927985
_exptl_absorpt_correction_T_min 0.655568
_exptl_absorpt_correction_type sadabs
_exptl_crystal_density_diffrn 1.189
_exptl_crystal_F_000 2316
_exptl_crystal_size_max 0.40
_exptl_crystal_size_mid 0.25
_exptl_crystal_size_min 0.10
_refine_diff_density_max 0.876
_refine_diff_density_min -0.999
_refine_diff_density_rms 0.101
_refine_ls_extinction_method none
_refine_ls_goodness_of_fit_all 1.045
_refine_ls_goodness_of_fit_obs 1.062
_refine_ls_hydrogen_treatment 'H1 isotropic, rest riding'
_refine_ls_matrix_type full
_refine_ls_number_parameters 536
_refine_ls_number_reflns 10322
_refine_ls_number_restraints 0
_refine_ls_restrained_S_all 1.141
_refine_ls_restrained_S_obs 1.062
_refine_ls_R_factor_all 0.0788
_refine_ls_R_factor_obs 0.0427
_refine_ls_shift/esd_max 0.876
_refine_ls_shift/esd_mean 0.033
_refine_ls_structure_factor_coef Fsqd
_refine_ls_weighting_details 'w=1/[\s^2^(Fo^2^)+(0.1000P)^2^+0.0000P] where P=(Fo^2^+2Fc^2^)/3'
_refine_ls_weighting_scheme calc
_refine_ls_wR_factor_all 0.1685
_refine_ls_wR_factor_obs 0.1331
_reflns_number_observed 8560
_reflns_number_total 13553
_reflns_observed_criterion >2sigma(I)
_cod_data_source_file om200597z_si_001.cif
_cod_data_source_block dfs502
_cod_depositor_comments
;
The following automatic conversions were performed:

'_symmetry_cell_setting' value 'Monoclinic' changed to 'monoclinic'
according to /home/saulius/struct/CIF-dictionaries/cif_core.dic
dictionary named 'cif_core.dic' version 2.4.1 from 2010-06-29.

Automatic conversion script
Id: cif_fix_values 1715 2011-07-08 13:25:40Z adriana 

The following automatic conversions were performed:

'_refine_ls_weighting_scheme' value 'calc
w=1/[\s^2^(Fo^2^)+(0.1000P)^2^+0.0000P] where P=(Fo^2^+2Fc^2^)/3' was
changed to 'calc'. New tag '_refine_ls_weighting_details' was
created. The value of the new tag was set to
'w=1/[\s^2^(Fo^2^)+(0.1000P)^2^+0.0000P] where P=(Fo^2^+2Fc^2^)/3'.

Automatic conversion script
Id: cif_fix_values 3143 2015-03-26 13:38:13Z robertas 
;
_cod_original_sg_symbol_H-M P2(1)/n
_cod_database_code 4065158

loop_
_symmetry_equiv_pos_as_xyz
'x, y, z'
'-x+1/2, y+1/2, -z+1/2'
'-x, -y, -z'
'x-1/2, -y-1/2, z-1/2'

loop_
_atom_site_aniso_label
_atom_site_aniso_U_11
_atom_site_aniso_U_22
_atom_site_aniso_U_33
_atom_site_aniso_U_23
_atom_site_aniso_U_13
_atom_site_aniso_U_12
W1 0.01821(13) 0.01698(13) 0.01403(13) -0.00102(8) 0.00058(9) 0.00022(9)
K1 0.0374(8) 0.0395(8) 0.0414(8) -0.0057(7) 0.0082(6) -0.0028(7)
Si1 0.0227(8) 0.0203(8) 0.0177(8) 0.0016(6) 0.0007(6) -0.0003(6)
Si2 0.0315(9) 0.0184(8) 0.0218(8) -0.0016(6) 0.0050(7) -0.0030(7)
Si3 0.0284(9) 0.0291(9) 0.0151(7) -0.0020(7) 0.0024(6) 0.0027(7)
O1 0.032(2) 0.029(2) 0.035(2) 0.000(2) 0.001(2) 0.003(2)
O2 0.040(3) 0.029(2) 0.049(3) 0.001(2) 0.009(2) -0.010(2)
O3 0.107(5) 0.060(4) 0.046(3) -0.004(3) 0.005(3) -0.017(4)
N1 0.022(2) 0.025(3) 0.024(3) 0.001(2) 0.003(2) -0.005(2)
N2 0.029(3) 0.022(3) 0.023(2) 0.002(2) 0.002(2) 0.006(2)
N3 0.024(3) 0.027(3) 0.019(2) -0.002(2) 0.004(2) -0.001(2)
C1 0.035(3) 0.023(3) 0.026(3) 0.004(3) -0.001(3) 0.004(3)
C2 0.032(4) 0.047(4) 0.040(4) -0.003(3) 0.005(3) 0.003(3)
C3 0.050(4) 0.026(3) 0.041(4) -0.008(3) 0.005(3) 0.005(3)
C4 0.041(4) 0.030(4) 0.042(4) 0.006(3) -0.004(3) 0.016(3)
C5 0.039(4) 0.033(3) 0.020(3) 0.009(3) 0.004(3) -0.009(3)
C6 0.026(4) 0.076(6) 0.045(4) -0.001(4) 0.005(3) -0.007(4)
C7 0.034(4) 0.054(4) 0.041(4) -0.008(4) 0.000(3) -0.016(3)
C8 0.057(5) 0.049(5) 0.041(4) 0.017(3) 0.008(4) -0.022(4)
C9 0.036(3) 0.024(3) 0.019(3) -0.003(2) 0.001(2) 0.003(3)
C10 0.054(5) 0.037(4) 0.034(4) -0.008(3) 0.000(3) 0.016(3)
C11 0.040(4) 0.037(4) 0.030(3) -0.010(3) -0.006(3) -0.006(3)
C12 0.051(4) 0.047(4) 0.026(3) -0.002(3) -0.001(3) 0.010(4)
C13 0.046(4) 0.026(3) 0.026(3) 0.001(3) 0.012(3) 0.000(3)
C14 0.065(5) 0.046(4) 0.022(3) 0.005(3) 0.004(3) -0.006(4)
C15 0.075(5) 0.030(4) 0.038(4) 0.003(3) 0.009(4) -0.008(4)
C16 0.049(4) 0.044(4) 0.044(4) 0.005(3) 0.023(3) -0.002(3)
C17 0.038(4) 0.031(4) 0.036(4) -0.001(3) -0.005(3) -0.012(3)
C18 0.064(5) 0.051(5) 0.041(4) 0.000(4) -0.002(4) -0.025(4)
C19 0.033(4) 0.048(4) 0.044(4) 0.004(3) -0.003(3) -0.002(3)
C20 0.057(5) 0.048(4) 0.025(3) 0.000(3) -0.002(3) -0.001(4)
C21 0.042(4) 0.026(3) 0.032(3) 0.003(3) 0.006(3) 0.009(3)
C22 0.047(4) 0.034(4) 0.048(4) 0.010(3) 0.022(3) 0.011(3)
C23 0.043(4) 0.062(5) 0.057(5) 0.022(4) 0.014(4) 0.024(4)
C24 0.084(6) 0.028(4) 0.050(4) -0.001(3) 0.031(4) 0.012(4)
C25 0.032(3) 0.046(4) 0.022(3) 0.006(3) 0.009(3) 0.014(3)
C26 0.042(4) 0.074(6) 0.047(4) -0.003(4) 0.018(3) 0.024(4)
C27 0.048(4) 0.043(4) 0.050(4) 0.011(4) 0.003(4) 0.015(4)
C28 0.033(4) 0.051(5) 0.053(4) 0.001(4) 0.004(3) 0.001(3)
C29 0.040(4) 0.039(4) 0.019(3) 0.000(3) 0.003(3) 0.008(3)
C30 0.054(4) 0.044(4) 0.035(4) 0.006(3) 0.006(3) 0.003(4)
C31 0.079(6) 0.063(5) 0.013(3) -0.001(3) 0.013(3) 0.007(4)
C32 0.049(4) 0.040(4) 0.030(3) 0.002(3) -0.001(3) 0.018(3)
C33 0.049(4) 0.035(4) 0.021(3) -0.008(3) -0.002(3) -0.005(3)
C34 0.082(6) 0.049(5) 0.032(4) -0.022(3) 0.011(4) -0.008(4)
C35 0.057(5) 0.043(4) 0.035(4) -0.013(3) 0.003(3) -0.015(4)
C36 0.041(4) 0.075(6) 0.052(5) -0.005(4) -0.010(4) -0.016(4)
C37 0.053(5) 0.043(4) 0.053(5) 0.006(4) 0.010(4) 0.014(4)
C38 0.057(5) 0.058(5) 0.072(6) 0.024(5) -0.005(4) 0.012(4)
C39 0.051(4) 0.048(4) 0.038(4) -0.004(3) 0.000(3) 0.001(4)
C40 0.045(4) 0.056(5) 0.056(5) 0.023(4) -0.001(4) -0.001(4)
C41 0.041(4) 0.050(5) 0.072(6) 0.003(4) 0.008(4) -0.013(4)
C42 0.043(5) 0.064(6) 0.076(6) -0.009(4) 0.023(4) -0.011(4)
C43 0.045(4) 0.037(4) 0.056(5) 0.001(4) -0.003(3) -0.002(3)
C44 0.049(4) 0.045(4) 0.055(5) -0.013(4) 0.012(4) -0.007(4)
C45 0.104(9) 0.083(8) 0.139(11) 0.008(7) -0.076(8) -0.011(7)
C46 0.090(9) 0.097(9) 0.152(12) 0.008(9) 0.019(8) -0.026(7)
C47 0.259(20) 0.175(14) 0.064(8) -0.054(8) 0.067(10) -0.114(14)
C48 0.032(6) 0.248(20) 0.173(14) -0.077(13) 0.018(7) 0.029(9)

loop_
_atom_site_label
_atom_site_type_symbol
_atom_site_fract_x
_atom_site_fract_y
_atom_site_fract_z
_atom_site_U_iso_or_equiv
_atom_site_thermal_displace_type
_atom_site_occupancy
_atom_site_calc_flag
_atom_site_refinement_flags
W1 W -0.46963(2) 0.149208(9) 0.744135(9) 0.01648(8) Uani 1 d .
H1 H -0.3395(42) 0.1425(21) 0.7549(26) 0.015(14) Uiso 1 d .
K1 K -0.16022(11) 0.09442(7) 0.72856(7) 0.0391(4) Uani 1 d .
Si1 Si -0.49811(11) 0.25714(7) 0.62015(7) 0.0203(3) Uani 1 d .
Si2 Si -0.53708(13) -0.00024(7) 0.70180(7) 0.0238(4) Uani 1 d .
Si3 Si -0.53909(12) 0.20132(8) 0.89146(7) 0.0242(4) Uani 1 d .
O1 O -0.0880(3) 0.0345(2) 0.6265(2) 0.0321(10) Uani 1 d .
O2 O -0.0402(3) 0.1963(2) 0.7317(2) 0.0390(11) Uani 1 d .
O3 O -0.0822(5) 0.0664(3) 0.8508(3) 0.072(2) Uani 1 d .
N1 N -0.4859(3) 0.2103(2) 0.6865(2) 0.0235(11) Uani 1 d .
N2 N -0.5037(4) 0.0741(2) 0.7141(2) 0.0246(11) Uani 1 d .
N3 N -0.5012(4) 0.1661(2) 0.8244(2) 0.0233(11) Uani 1 d .
C1 C -0.6142(5) 0.3099(3) 0.6259(3) 0.0284(14) Uani 1 d .
C2 C -0.7050(5) 0.2731(3) 0.6461(3) 0.040(2) Uani 1 d .
H2A H -0.6845(5) 0.2511(3) 0.6849(3) 0.059 Uiso 1 calc R
H2B H -0.7276(5) 0.2451(3) 0.6125(3) 0.059 Uiso 1 calc R
H2C H -0.7592(5) 0.3003(3) 0.6536(3) 0.059 Uiso 1 calc R
C3 C -0.5891(6) 0.3580(3) 0.6790(3) 0.039(2) Uani 1 d .
H3A H -0.5667(6) 0.3380(3) 0.7188(3) 0.058 Uiso 1 calc R
H3B H -0.6485(6) 0.3816(3) 0.6845(3) 0.058 Uiso 1 calc R
H3C H -0.5363(6) 0.3842(3) 0.6669(3) 0.058 Uiso 1 calc R
C4 C -0.6493(6) 0.3446(3) 0.5636(3) 0.038(2) Uani 1 d .
H4A H -0.5937(6) 0.3679(3) 0.5502(3) 0.057 Uiso 1 calc R
H4B H -0.7039(6) 0.3715(3) 0.5713(3) 0.057 Uiso 1 calc R
H4C H -0.6721(6) 0.3162(3) 0.5304(3) 0.057 Uiso 1 calc R
C5 C -0.3720(5) 0.3028(3) 0.6235(3) 0.0307(14) Uani 1 d .
C6 C -0.2856(5) 0.2601(4) 0.6077(3) 0.049(2) Uani 1 d .
H6A H -0.2827(5) 0.2258(4) 0.6361(3) 0.073 Uiso 1 calc R
H6B H -0.2223(5) 0.2816(4) 0.6132(3) 0.073 Uiso 1 calc R
H6C H -0.2979(5) 0.2465(4) 0.5640(3) 0.073 Uiso 1 calc R
C7 C -0.3407(5) 0.3267(3) 0.6919(3) 0.043(2) Uani 1 d .
H7A H -0.3379(5) 0.2936(3) 0.7219(3) 0.065 Uiso 1 calc R
H7B H -0.3895(5) 0.3560(3) 0.7033(3) 0.065 Uiso 1 calc R
H7C H -0.2752(5) 0.3455(3) 0.6931(3) 0.065 Uiso 1 calc R
C8 C -0.3754(6) 0.3574(3) 0.5771(4) 0.049(2) Uani 1 d .
H8A H -0.4291(6) 0.3844(3) 0.5862(4) 0.073 Uiso 1 calc R
H8B H -0.3873(6) 0.3432(3) 0.5335(4) 0.073 Uiso 1 calc R
H8C H -0.3119(6) 0.3787(3) 0.5826(4) 0.073 Uiso 1 calc R
C9 C -0.5178(5) 0.2080(3) 0.5433(3) 0.0263(13) Uani 1 d .
C10 C -0.4430(6) 0.1537(3) 0.5485(3) 0.042(2) Uani 1 d .
H10A H -0.3746(6) 0.1687(3) 0.5522(3) 0.063 Uiso 1 calc R
H10B H -0.4544(6) 0.1289(3) 0.5107(3) 0.063 Uiso 1 calc R
H10C H -0.4536(6) 0.1300(3) 0.5858(3) 0.063 Uiso 1 calc R
C11 C -0.6228(5) 0.1807(3) 0.5379(3) 0.036(2) Uani 1 d .
H11A H -0.6327(5) 0.1594(3) 0.5769(3) 0.054 Uiso 1 calc R
H11B H -0.6300(5) 0.1529(3) 0.5024(3) 0.054 Uiso 1 calc R
H11C H -0.6723(5) 0.2125(3) 0.5310(3) 0.054 Uiso 1 calc R
C12 C -0.5036(6) 0.2419(3) 0.4805(3) 0.042(2) Uani 1 d .
H12A H -0.4371(6) 0.2596(3) 0.4833(3) 0.062 Uiso 1 calc R
H12B H -0.5537(6) 0.2734(3) 0.4739(3) 0.062 Uiso 1 calc R
H12C H -0.5112(6) 0.2139(3) 0.4451(3) 0.062 Uiso 1 calc R
C13 C -0.5719(5) -0.0353(3) 0.7830(3) 0.0319(15) Uani 1 d .
C14 C -0.4971(6) -0.0134(3) 0.8377(3) 0.044(2) Uani 1 d .
H14A H -0.4941(6) 0.0302(3) 0.8371(3) 0.066 Uiso 1 calc R
H14B H -0.4312(6) -0.0297(3) 0.8326(3) 0.066 Uiso 1 calc R
H14C H -0.5187(6) -0.0268(3) 0.8779(3) 0.066 Uiso 1 calc R
C15 C -0.5763(6) -0.1047(3) 0.7840(3) 0.047(2) Uani 1 d .
H15A H -0.6237(6) -0.1187(3) 0.7495(3) 0.071 Uiso 1 calc R
H15B H -0.5978(6) -0.1180(3) 0.8243(3) 0.071 Uiso 1 calc R
H15C H -0.5104(6) -0.1209(3) 0.7790(3) 0.071 Uiso 1 calc R
C16 C -0.6766(5) -0.0111(3) 0.7979(3) 0.044(2) Uani 1 d .
H16A H -0.7273(5) -0.0235(3) 0.7645(3) 0.067 Uiso 1 calc R
H16B H -0.6747(5) 0.0325(3) 0.8001(3) 0.067 Uiso 1 calc R
H16C H -0.6929(5) -0.0271(3) 0.8384(3) 0.067 Uiso 1 calc R
C17 C -0.6520(5) -0.0032(3) 0.6367(3) 0.035(2) Uani 1 d .
C18 C -0.7091(6) -0.0645(3) 0.6335(4) 0.053(2) Uani 1 d .
H18A H -0.6629(6) -0.0967(3) 0.6257(4) 0.079 Uiso 1 calc R
H18B H -0.7630(6) -0.0633(3) 0.5993(4) 0.079 Uiso 1 calc R
H18C H -0.7368(6) -0.0717(3) 0.6736(4) 0.079 Uiso 1 calc R
C19 C -0.7265(5) 0.0474(3) 0.6491(3) 0.042(2) Uani 1 d .
H19A H -0.6918(5) 0.0857(3) 0.6511(3) 0.063 Uiso 1 calc R
H19B H -0.7542(5) 0.0400(3) 0.6892(3) 0.063 Uiso 1 calc R
H19C H -0.7803(5) 0.0483(3) 0.6148(3) 0.063 Uiso 1 calc R
C20 C -0.6173(6) 0.0090(3) 0.5687(3) 0.044(2) Uani 1 d .
H20A H -0.5700(6) -0.0218(3) 0.5587(3) 0.066 Uiso 1 calc R
H20B H -0.5855(6) 0.0481(3) 0.5683(3) 0.066 Uiso 1 calc R
H20C H -0.6752(6) 0.0081(3) 0.5373(3) 0.066 Uiso 1 calc R
C21 C -0.4186(5) -0.0389(3) 0.6731(3) 0.0329(15) Uani 1 d .
C22 C -0.3699(5) 0.0009(3) 0.6246(3) 0.042(2) Uani 1 d .
H22A H -0.3563(5) 0.0404(3) 0.6428(3) 0.063 Uiso 1 calc R
H22B H -0.4153(5) 0.0046(3) 0.5861(3) 0.063 Uiso 1 calc R
H22C H -0.3076(5) -0.0173(3) 0.6146(3) 0.063 Uiso 1 calc R
C23 C -0.3366(6) -0.0465(4) 0.7298(4) 0.053(2) Uani 1 d .
H23A H -0.3624(6) -0.0714(4) 0.7623(4) 0.080 Uiso 1 calc R
H23B H -0.3183(6) -0.0073(4) 0.7476(4) 0.080 Uiso 1 calc R
H23C H -0.2780(6) -0.0655(4) 0.7150(4) 0.080 Uiso 1 calc R
C24 C -0.4395(7) -0.1019(3) 0.6430(4) 0.052(2) Uani 1 d .
H24A H -0.4699(7) -0.1275(3) 0.6730(4) 0.078 Uiso 1 calc R
H24B H -0.3769(7) -0.1196(3) 0.6327(4) 0.078 Uiso 1 calc R
H24C H -0.4848(7) -0.0978(3) 0.6044(4) 0.078 Uiso 1 calc R
C25 C -0.6770(5) 0.2281(3) 0.8691(3) 0.033(2) Uani 1 d .
C26 C -0.7341(6) 0.2449(4) 0.9279(3) 0.054(2) Uani 1 d .
H26A H -0.6972(6) 0.2759(4) 0.9527(3) 0.081 Uiso 1 calc R
H26B H -0.7399(6) 0.2095(4) 0.9542(3) 0.081 Uiso 1 calc R
H26C H -0.8005(6) 0.2597(4) 0.9133(3) 0.081 Uiso 1 calc R
C27 C -0.6790(6) 0.2836(3) 0.8247(4) 0.047(2) Uani 1 d .
H27A H -0.6418(6) 0.3163(3) 0.8464(4) 0.071 Uiso 1 calc R
H27B H -0.7479(6) 0.2961(3) 0.8135(4) 0.071 Uiso 1 calc R
H27C H -0.6485(6) 0.2733(3) 0.7863(4) 0.071 Uiso 1 calc R
C28 C -0.7374(5) 0.1786(3) 0.8306(4) 0.046(2) Uani 1 d .
H28A H -0.7386(5) 0.1424(3) 0.8563(4) 0.069 Uiso 1 calc R
H28B H -0.7059(5) 0.1699(3) 0.7922(4) 0.069 Uiso 1 calc R
H28C H -0.8055(5) 0.1924(3) 0.8193(4) 0.069 Uiso 1 calc R
C29 C -0.5292(5) 0.1442(3) 0.9629(3) 0.033(2) Uani 1 d .
C30 C -0.6179(6) 0.0985(3) 0.9540(3) 0.044(2) Uani 1 d .
H30A H -0.6811(6) 0.1201(3) 0.9526(3) 0.066 Uiso 1 calc R
H30B H -0.6131(6) 0.0705(3) 0.9894(3) 0.066 Uiso 1 calc R
H30C H -0.6148(6) 0.0766(3) 0.9145(3) 0.066 Uiso 1 calc R
C31 C -0.5336(7) 0.1749(4) 1.0288(3) 0.051(2) Uani 1 d .
H31A H -0.5947(7) 0.1984(4) 1.0284(3) 0.076 Uiso 1 calc R
H31B H -0.4760(7) 0.2010(4) 1.0375(3) 0.076 Uiso 1 calc R
H31C H -0.5329(7) 0.1443(4) 1.0617(3) 0.076 Uiso 1 calc R
C32 C -0.4316(5) 0.1071(3) 0.9648(3) 0.040(2) Uani 1 d .
H32A H -0.4278(5) 0.0877(3) 0.9239(3) 0.060 Uiso 1 calc R
H32B H -0.4314(5) 0.0768(3) 0.9978(3) 0.060 Uiso 1 calc R
H32C H -0.3743(5) 0.1335(3) 0.9737(3) 0.060 Uiso 1 calc R
C33 C -0.4471(5) 0.2699(3) 0.9107(3) 0.035(2) Uani 1 d .
C34 C -0.4841(7) 0.3163(3) 0.9587(3) 0.054(2) Uani 1 d .
H34A H -0.5493(7) 0.3317(3) 0.9422(3) 0.081 Uiso 1 calc R
H34B H -0.4366(7) 0.3492(3) 0.9644(3) 0.081 Uiso 1 calc R
H34C H -0.4895(7) 0.2968(3) 0.9994(3) 0.081 Uiso 1 calc R
C35 C -0.4291(6) 0.3044(3) 0.8492(3) 0.045(2) Uani 1 d .
H35A H -0.4922(6) 0.3205(3) 0.8299(3) 0.068 Uiso 1 calc R
H35B H -0.4012(6) 0.2773(3) 0.8195(3) 0.068 Uiso 1 calc R
H35C H -0.3825(6) 0.3372(3) 0.8596(3) 0.068 Uiso 1 calc R
C36 C -0.3447(6) 0.2460(4) 0.9379(4) 0.057(2) Uani 1 d .
H36A H -0.3520(6) 0.2237(4) 0.9767(4) 0.085 Uiso 1 calc R
H36B H -0.2991(6) 0.2794(4) 0.9473(4) 0.085 Uiso 1 calc R
H36C H -0.3180(6) 0.2197(4) 0.9070(4) 0.085 Uiso 1 calc R
C37 C -0.0224(6) -0.0164(3) 0.6343(4) 0.049(2) Uani 1 d .
H37A H 0.0377(6) -0.0091(3) 0.6124(4) 0.059 Uiso 1 calc R
H37B H -0.0564(6) -0.0521(3) 0.6155(4) 0.059 Uiso 1 calc R
C38 C 0.0072(7) -0.0270(4) 0.7044(4) 0.063(2) Uani 1 d .
H38A H 0.0515(7) -0.0616(4) 0.7095(4) 0.095 Uiso 1 calc R
H38B H -0.0524(7) -0.0346(4) 0.7258(4) 0.095 Uiso 1 calc R
H38C H 0.0416(7) 0.0082(4) 0.7227(4) 0.095 Uiso 1 calc R
C39 C -0.1114(6) 0.0504(3) 0.5605(3) 0.046(2) Uani 1 d .
H39A H -0.1459(6) 0.0168(3) 0.5376(3) 0.055 Uiso 1 calc R
H39B H -0.0493(6) 0.0585(3) 0.5410(3) 0.055 Uiso 1 calc R
C40 C -0.1770(6) 0.1049(4) 0.5555(4) 0.053(2) Uani 1 d .
H40A H -0.1926(6) 0.1154(4) 0.5110(4) 0.079 Uiso 1 calc R
H40B H -0.1423(6) 0.1382(4) 0.5778(4) 0.079 Uiso 1 calc R
H40C H -0.2387(6) 0.0966(4) 0.5744(4) 0.079 Uiso 1 calc R
C41 C 0.0323(6) 0.2136(4) 0.6886(4) 0.055(2) Uani 1 d .
H41A H 0.0842(6) 0.2389(4) 0.7111(4) 0.065 Uiso 1 calc R
H41B H -0.0010(6) 0.2371(4) 0.6534(4) 0.065 Uiso 1 calc R
C42 C 0.0798(6) 0.1592(4) 0.6629(4) 0.060(2) Uani 1 d .
H42A H 0.1282(6) 0.1714(4) 0.6341(4) 0.090 Uiso 1 calc R
H42B H 0.0285(6) 0.1345(4) 0.6401(4) 0.090 Uiso 1 calc R
H42C H 0.1135(6) 0.1362(4) 0.6978(4) 0.090 Uiso 1 calc R
C43 C -0.0683(6) 0.2465(3) 0.7680(4) 0.046(2) Uani 1 d .
H43A H -0.0965(6) 0.2782(3) 0.7394(4) 0.056 Uiso 1 calc R
H43B H -0.0091(6) 0.2627(3) 0.7933(4) 0.056 Uiso 1 calc R
C44 C -0.1460(6) 0.2265(3) 0.8121(4) 0.049(2) Uani 1 d .
H44A H -0.1653(6) 0.2606(3) 0.8368(4) 0.074 Uiso 1 calc R
H44B H -0.1174(6) 0.1954(3) 0.8406(4) 0.074 Uiso 1 calc R
H44C H -0.2046(6) 0.2108(3) 0.7868(4) 0.074 Uiso 1 calc R
C45 C 0.0267(9) 0.0829(5) 0.8691(6) 0.115(5) Uani 1 d .
H45A H 0.0522(9) 0.1019(5) 0.8320(6) 0.137 Uiso 1 calc R
H45B H 0.0283(9) 0.1134(5) 0.9027(6) 0.137 Uiso 1 calc R
C46 C 0.0940(9) 0.0377(5) 0.8901(7) 0.112(4) Uani 1 d .
H46A H 0.1603(9) 0.0549(5) 0.8999(7) 0.169 Uiso 1 calc R
H46B H 0.0962(9) 0.0076(5) 0.8570(7) 0.169 Uiso 1 calc R
H46C H 0.0723(9) 0.0192(5) 0.9281(7) 0.169 Uiso 1 calc R
C47 C -0.1336(15) 0.0576(7) 0.9038(6) 0.163(7) Uani 1 d .
H47A H -0.1060(15) 0.0677(7) 0.9451(6) 0.196 Uiso 1 calc R
C48 C -0.2234(8) 0.0343(8) 0.8924(7) 0.151(7) Uani 1 d .
H48A H -0.2528(8) 0.0289(8) 0.9322(7) 0.226 Uiso 1 calc R
H48B H -0.2185(8) -0.0044(8) 0.8716(7) 0.226 Uiso 1 calc R
H48C H -0.2653(8) 0.0610(8) 0.8649(7) 0.226 Uiso 1 calc R

loop_
_atom_type_symbol
_atom_type_description
_atom_type_scat_dispersion_real
_atom_type_scat_dispersion_imag
_atom_type_scat_source
C C 0.0033 0.0016 'International Tables Vol C Tables 4.2.6.8 and 6.1.1.4'
H H 0.0000 0.0000 'International Tables Vol C Tables 4.2.6.8 and 6.1.1.4'
N N 0.0061 0.0033 'International Tables Vol C Tables 4.2.6.8 and 6.1.1.4'
O O 0.0106 0.0060 'International Tables Vol C Tables 4.2.6.8 and 6.1.1.4'
Si Si 0.0817 0.0704 'International Tables Vol C Tables 4.2.6.8 and 6.1.1.4'
K K 0.2009 0.2494 'International Tables Vol C Tables 4.2.6.8 and 6.1.1.4'
W W -0.8490 6.8722 'International Tables Vol C Tables 4.2.6.8 and 6.1.1.4'

loop_
_geom_angle_atom_site_label_1
_geom_angle_atom_site_label_2
_geom_angle_atom_site_label_3
_geom_angle
H1 W1 N3 102.5(18)
H1 W1 N1 101.8(17)
N3 W1 N1 116.2(2)
H1 W1 N2 100.4(16)
N3 W1 N2 115.9(2)
N1 W1 N2 116.1(2)
H1 K1 O3 99.1(11)
H1 K1 O2 101.1(10)
O3 K1 O2 89.8(2)
H1 K1 O1 136.3(11)
O3 K1 O1 119.1(2)
O2 K1 O1 99.52(14)
N1 Si1 C9 109.2(2)
N1 Si1 C5 105.5(2)
C9 Si1 C5 111.4(3)
N1 Si1 C1 108.7(2)
C9 Si1 C1 110.1(3)
C5 Si1 C1 111.9(3)
N2 Si2 C21 105.2(3)
N2 Si2 C17 108.1(3)
C21 Si2 C17 112.0(3)
N2 Si2 C13 109.1(2)
C21 Si2 C13 111.2(3)
C17 Si2 C13 111.0(3)
N3 Si3 C25 106.6(2)
N3 Si3 C29 109.3(3)
C25 Si3 C29 111.9(3)
N3 Si3 C33 106.8(3)
C25 Si3 C33 111.7(3)
C29 Si3 C33 110.3(3)
C37 O1 C39 112.2(5)
C37 O1 K1 122.9(4)
C39 O1 K1 124.8(4)
C43 O2 C41 111.0(5)
C43 O2 K1 118.0(4)
C41 O2 K1 128.7(4)
C47 O3 C45 111.7(10)
C47 O3 K1 128.0(9)
C45 O3 K1 116.8(6)
Si1 N1 W1 168.2(3)
Si2 N2 W1 168.3(3)
Si3 N3 W1 164.2(3)
C4 C1 C2 108.2(5)
C4 C1 C3 107.0(5)
C2 C1 C3 106.4(5)
C4 C1 Si1 114.8(4)
C2 C1 Si1 110.3(4)
C3 C1 Si1 109.7(4)
C8 C5 C6 108.5(6)
C8 C5 C7 107.7(6)
C6 C5 C7 105.5(5)
C8 C5 Si1 114.1(5)
C6 C5 Si1 109.4(4)
C7 C5 Si1 111.3(4)
C11 C9 C12 108.6(5)
C11 C9 C10 106.0(5)
C12 C9 C10 107.7(5)
C11 C9 Si1 109.5(4)
C12 C9 Si1 114.8(4)
C10 C9 Si1 109.8(4)
C14 C13 C15 109.3(6)
C14 C13 C16 105.8(5)
C15 C13 C16 107.7(6)
C14 C13 Si2 109.6(4)
C15 C13 Si2 114.8(4)
C16 C13 Si2 109.3(4)
C19 C17 C18 108.8(6)
C19 C17 C20 106.4(5)
C18 C17 C20 107.4(5)
C19 C17 Si2 109.4(4)
C18 C17 Si2 114.0(5)
C20 C17 Si2 110.6(5)
C22 C21 C24 108.5(5)
C22 C21 C23 105.1(6)
C24 C21 C23 107.7(6)
C22 C21 Si2 111.1(4)
C24 C21 Si2 113.9(5)
C23 C21 Si2 110.2(5)
C28 C25 C27 105.8(5)
C28 C25 C26 108.4(6)
C27 C25 C26 108.0(6)
C28 C25 Si3 110.0(4)
C27 C25 Si3 110.4(4)
C26 C25 Si3 113.9(4)
C32 C29 C31 108.5(6)
C32 C29 C30 106.7(5)
C31 C29 C30 107.3(6)
C32 C29 Si3 111.0(4)
C31 C29 Si3 113.3(5)
C30 C29 Si3 109.6(4)
C36 C33 C35 106.2(6)
C36 C33 C34 108.5(6)
C35 C33 C34 107.5(6)
C36 C33 Si3 109.1(5)
C35 C33 Si3 110.9(4)
C34 C33 Si3 114.4(5)
O1 C37 C38 109.7(6)
O1 C39 C40 109.8(6)
O2 C41 C42 110.4(6)
O2 C43 C44 109.3(6)
C46 C45 O3 118.9(10)
C48 C47 O3 115.4(12)

loop_
_geom_bond_atom_site_label_1
_geom_bond_atom_site_label_2
_geom_bond_distance
W1 H1 1.72(6)
W1 N3 1.805(5)
W1 N1 1.803(5)
W1 N2 1.810(5)
K1 O3 2.728(6)
K1 O2 2.747(4)
K1 O1 2.756(4)
K1 H1 2.71(7)
Si1 N1 1.722(5)
Si1 C9 1.932(6)
Si1 C5 1.945(6)
Si1 C1 1.942(6)
Si2 N2 1.708(5)
Si2 C21 1.932(7)
Si2 C17 1.941(7)
Si2 C13 1.957(6)
Si3 N3 1.718(5)
Si3 C25 1.935(6)
Si3 C29 1.945(6)
Si3 C33 1.957(7)
O1 C37 1.419(8)
O1 C39 1.425(8)
O2 C43 1.410(8)
O2 C41 1.431(9)
O3 C47 1.369(13)
O3 C45 1.501(13)
C1 C4 1.541(8)
C1 C2 1.543(9)
C1 C3 1.545(8)
C5 C8 1.543(8)
C5 C6 1.541(10)
C5 C7 1.541(9)
C9 C11 1.510(9)
C9 C12 1.535(8)
C9 C10 1.550(9)
C13 C14 1.516(9)
C13 C15 1.529(9)
C13 C16 1.547(9)
C17 C19 1.529(10)
C17 C18 1.546(9)
C17 C20 1.557(9)
C21 C22 1.529(9)
C21 C24 1.536(9)
C21 C23 1.536(10)
C25 C28 1.533(10)
C25 C27 1.533(9)
C25 C26 1.547(9)
C29 C32 1.527(9)
C29 C31 1.540(8)
C29 C30 1.545(10)
C33 C36 1.513(10)
C33 C35 1.532(9)
C33 C34 1.545(9)
C37 C38 1.495(11)
C39 C40 1.481(10)
C41 C42 1.479(11)
C43 C44 1.511(10)
C45 C46 1.38(2)
C47 C48 1.30(2)
